data_4500402
loop_
_publ_author_name
'Lemmerer, Andreas'

_publ_section_title
;
 Two-Dimensional Hydrogen-Bonding Patterns in a Series of Salts of
 Terephthalic Acid and the Cyclic Amines CnH2n&#x2212;1NH2,n= 3, 4, 5, 6,
 7, 8, and 12
;
_journal_issue 2
_journal_name_full 'Crystal Growth &amp; Design'
_journal_page_first 583
_journal_paper_doi 10.1021/cg101503x
_journal_volume 11
_journal_year 2011
_chemical_formula_moiety 'C7 H16 N, 0.5(C8 H4 O4)'
_chemical_formula_sum 'C11 H18 N O2'
_chemical_formula_weight 196.26
_chemical_name_systematic
;
 bis(cycloheptylammonium).(terephthalate)
;
_space_group_IT_number 14
_symmetry_cell_setting monoclinic
_symmetry_space_group_name_Hall '-P 2yn'
_symmetry_space_group_name_H-M 'P 1 21/n 1'
_atom_sites_solution_hydrogens geom
_atom_sites_solution_primary direct
_atom_sites_solution_secondary difmap
_audit_conform_dict_location ftp://ftp.iucr.org/pub/cif_core.dic
_audit_conform_dict_name cif_core.dic
_audit_conform_dict_version 2.3
_audit_creation_date 2007-02-25T11:52:26-00:00
_audit_creation_method 'WinGX routine CIF_UPDATE'
_cell_angle_alpha 90
_cell_angle_beta 102.800(4)
_cell_angle_gamma 90
_cell_formula_units_Z 4
_cell_length_a 11.1210(10)
_cell_length_b 6.2292(5)
_cell_length_c 16.3020(14)
_cell_measurement_reflns_used 779
_cell_measurement_temperature 173(2)
_cell_measurement_theta_max 28.27
_cell_measurement_theta_min 2.563
_cell_volume 1101.26(16)
_computing_cell_refinement 'SAINT-Plus (Bruker, 2004)'
_computing_data_collection 'APEX2 (Bruker, 2005)'
_computing_data_reduction 'SAINT-Plus and XPREP (Bruker 2004)'
_computing_molecular_graphics
;
Ortep-3 for Windows (Farrugia, 1997) and DIAMOND (Brandenburg, 1999)
;
_computing_publication_material
;
WinGX publication routines (Farrugia, 1999) and PLATON (Spek, 2003)
;
_computing_structure_refinement 'SHELXL-97 (Sheldrick, 2008)'
_computing_structure_solution 'SHELXS-97 (Sheldrick, 2008)'
_diffrn_ambient_temperature 173(2)
_diffrn_measured_fraction_theta_full 0.987
_diffrn_measured_fraction_theta_max 0.987
_diffrn_measurement_device_type 'Bruker SMART 1K CCD area detector'
_diffrn_measurement_method '\w scans'
_diffrn_radiation_monochromator graphite
_diffrn_radiation_type MoK\a
_diffrn_radiation_wavelength 0.71073
_diffrn_reflns_av_R_equivalents 0.0878
_diffrn_reflns_av_unetI/netI 0.0702
_diffrn_reflns_limit_h_max 14
_diffrn_reflns_limit_h_min -11
_diffrn_reflns_limit_k_max 8
_diffrn_reflns_limit_k_min -6
_diffrn_reflns_limit_l_max 21
_diffrn_reflns_limit_l_min -20
_diffrn_reflns_number 6330
_diffrn_reflns_theta_full 28
_diffrn_reflns_theta_max 28
_diffrn_reflns_theta_min 2.03
_diffrn_standards_number 0
_exptl_absorpt_coefficient_mu 0.081
_exptl_absorpt_correction_T_max 0.9925
_exptl_absorpt_correction_T_min 0.9666
_exptl_absorpt_correction_type integration
_exptl_absorpt_process_details 'Bruker XPREP (Bruker, 2004)'
_exptl_crystal_colour colourless
_exptl_crystal_density_diffrn 1.184
_exptl_crystal_density_method 'not measured'
_exptl_crystal_description plate
_exptl_crystal_F_000 428
_exptl_crystal_size_max 0.46
_exptl_crystal_size_mid 0.46
_exptl_crystal_size_min 0.1
_refine_diff_density_max 0.339
_refine_diff_density_min -0.269
_refine_diff_density_rms 0.051
_refine_ls_extinction_method none
_refine_ls_goodness_of_fit_ref 1.032
_refine_ls_hydrogen_treatment mixed
_refine_ls_matrix_type full
_refine_ls_number_parameters 136
_refine_ls_number_reflns 2630
_refine_ls_number_restraints 0
_refine_ls_restrained_S_all 1.032
_refine_ls_R_factor_all 0.0615
_refine_ls_R_factor_gt 0.0469
_refine_ls_shift/su_max 0
_refine_ls_shift/su_mean 0
_refine_ls_structure_factor_coef Fsqd
_refine_ls_weighting_details 'calc w=1/[\s^2^(Fo^2^)+(0.0655P)^2^+0.1669P] where P=(Fo^2^+2Fc^2^)/3'
_refine_ls_weighting_scheme calc
_refine_ls_wR_factor_gt 0.1263
_refine_ls_wR_factor_ref 0.1355
_reflns_number_gt 2051
_reflns_number_total 2630
_reflns_threshold_expression >2sigma(I)
_cod_data_source_file cg101503x_si_001.cif
_cod_data_source_block 5
_cod_depositor_comments
;
The following automatic conversions were performed:

'_symmetry_cell_setting' value 'Monoclinic' changed to 'monoclinic'
according to /home/saulius/struct/CIF-dictionaries/cif_core.dic
dictionary named 'cif_core.dic' version 2.4.1 from 2010-06-29.

Automatic conversion script
Id: cif_fix_values 1715 2011-07-08 13:25:40Z adriana 
;
_cod_original_sg_symbol_H-M P2(1)/n
_cod_database_code 4500402

loop_
_symmetry_equiv_pos_as_xyz
'x, y, z'
'-x+1/2, y+1/2, -z+1/2'
'-x, -y, -z'
'x-1/2, -y-1/2, z-1/2'

loop_
_atom_site_label
_atom_site_type_symbol
_atom_site_fract_x
_atom_site_fract_y
_atom_site_fract_z
_atom_site_U_iso_or_equiv
_atom_site_adp_type
_atom_site_occupancy
_atom_site_symmetry_multiplicity
_atom_site_calc_flag
_atom_site_refinement_flags
C1 C 0.94003(10) 0.57415(19) 0.06180(7) 0.0192(3) Uani 1 1 d .
C2 C 0.98325(11) 0.3632(2) 0.06401(8) 0.0231(3) Uani 1 1 d .
H2 H 0.9718 0.2688 0.1074 0.028 Uiso 1 1 calc R
C3 C 0.95718(11) 0.7088(2) -0.00292(8) 0.0224(3) Uani 1 1 d .
H3 H 0.9276 0.8522 -0.0052 0.027 Uiso 1 1 calc R
C4 C 0.87848(11) 0.6612(2) 0.12877(7) 0.0213(3) Uani 1 1 d .
O1 O 0.85491(9) 0.53411(16) 0.18384(6) 0.0319(3) Uani 1 1 d .
O2 O 0.85409(9) 0.85779(15) 0.12622(6) 0.0298(3) Uani 1 1 d .
C5 C 0.96267(12) 0.0770(2) 0.32764(8) 0.0268(3) Uani 1 1 d .
H5 H 0.9474 -0.0668 0.3506 0.032 Uiso 1 1 calc R
C6 C 1.08192(13) 0.0612(3) 0.29518(10) 0.0369(4) Uani 1 1 d .
H6A H 1.1387 -0.0383 0.3323 0.044 Uiso 1 1 calc R
H6B H 1.0615 -0.0041 0.2384 0.044 Uiso 1 1 calc R
C7 C 1.15056(13) 0.2715(3) 0.28981(9) 0.0398(4) Uani 1 1 d .
H7A H 1.0897 0.3883 0.2732 0.048 Uiso 1 1 calc R
H7B H 1.1982 0.2583 0.2454 0.048 Uiso 1 1 calc R
C8 C 1.23862(14) 0.3317(3) 0.37296(10) 0.0452(4) Uani 1 1 d .
H8A H 1.2909 0.2055 0.3932 0.054 Uiso 1 1 calc R
H8B H 1.2937 0.4474 0.3616 0.054 Uiso 1 1 calc R
C9 C 1.17832(14) 0.4059(3) 0.44323(10) 0.0426(4) Uani 1 1 d .
H9A H 1.1384 0.5464 0.4271 0.051 Uiso 1 1 calc R
H9B H 1.2438 0.4289 0.4945 0.051 Uiso 1 1 calc R
C10 C 1.08244(14) 0.2536(3) 0.46489(9) 0.0375(4) Uani 1 1 d .
H10A H 1.0624 0.3008 0.5183 0.045 Uiso 1 1 calc R
H10B H 1.1185 0.1079 0.4739 0.045 Uiso 1 1 calc R
C11 C 0.96325(12) 0.2426(2) 0.39686(9) 0.0318(3) Uani 1 1 d .
H11A H 0.8943 0.2098 0.4242 0.038 Uiso 1 1 calc R
H11B H 0.9474 0.3859 0.3705 0.038 Uiso 1 1 calc R
N1 N 0.85590(10) 0.12579(19) 0.25601(7) 0.0231(3) Uani 1 1 d .
H1A H 0.8621(15) 0.265(3) 0.2341(11) 0.035 Uiso 1 1 d .
H1B H 0.7831(15) 0.118(3) 0.2778(10) 0.035 Uiso 1 1 d .
H1C H 0.8525(14) 0.029(3) 0.2086(10) 0.035 Uiso 1 1 d .

loop_
_atom_site_aniso_label
_atom_site_aniso_U_11
_atom_site_aniso_U_22
_atom_site_aniso_U_33
_atom_site_aniso_U_23
_atom_site_aniso_U_13
_atom_site_aniso_U_12
C1 0.0158(5) 0.0215(6) 0.0214(6) -0.0009(5) 0.0065(4) -0.0010(4)
C2 0.0254(6) 0.0220(6) 0.0246(6) 0.0039(5) 0.0117(5) 0.0017(5)
C3 0.0233(6) 0.0191(6) 0.0270(6) 0.0019(5) 0.0104(5) 0.0024(4)
C4 0.0180(5) 0.0256(6) 0.0213(6) -0.0001(5) 0.0063(5) 0.0009(4)
O1 0.0364(5) 0.0318(5) 0.0348(5) 0.0079(4) 0.0237(4) 0.0082(4)
O2 0.0398(5) 0.0248(5) 0.0282(5) -0.0022(4) 0.0154(4) 0.0059(4)
C5 0.0254(6) 0.0271(7) 0.0295(7) 0.0008(5) 0.0095(5) 0.0003(5)
C6 0.0260(7) 0.0468(9) 0.0397(8) -0.0077(7) 0.0111(6) 0.0065(6)
C7 0.0264(7) 0.0626(11) 0.0328(8) -0.0018(7) 0.0120(6) -0.0066(7)
C8 0.0263(7) 0.0730(12) 0.0372(8) -0.0040(8) 0.0087(6) -0.0121(7)
C9 0.0332(8) 0.0603(10) 0.0331(8) -0.0057(8) 0.0049(6) -0.0141(7)
C10 0.0349(7) 0.0524(10) 0.0257(7) -0.0007(7) 0.0078(6) -0.0040(7)
C11 0.0261(6) 0.0418(8) 0.0299(7) -0.0057(6) 0.0114(5) -0.0034(6)
N1 0.0227(5) 0.0238(6) 0.0258(6) -0.0025(5) 0.0122(4) -0.0012(4)

loop_
_atom_type_symbol
_atom_type_description
_atom_type_scat_dispersion_real
_atom_type_scat_dispersion_imag
_atom_type_scat_source
C C 0.0033 0.0016 'International Tables Vol C Tables 4.2.6.8 and 6.1.1.4'
H H 0 0 'International Tables Vol C Tables 4.2.6.8 and 6.1.1.4'
N N 0.0061 0.0033 'International Tables Vol C Tables 4.2.6.8 and 6.1.1.4'
O O 0.0106 0.006 'International Tables Vol C Tables 4.2.6.8 and 6.1.1.4'

loop_
_exptl_crystal_face_index_h
_exptl_crystal_face_index_k
_exptl_crystal_face_index_l
_exptl_crystal_face_perp_dist
1 0 -1 0.05
-1 0 1 0.05
0 1 0 0.23
0 -1 0 0.23
-1 0 -2 0.23
1 0 2 0.23

loop_
_geom_angle_atom_site_label_1
_geom_angle_atom_site_label_2
_geom_angle_atom_site_label_3
_geom_angle
_geom_angle_site_symmetry_1
C3 C1 C2 118.78(10) .
C3 C1 C4 119.39(11) .
C2 C1 C4 121.81(10) .
C3 C2 C1 120.11(11) 3_765
C3 C2 H2 119.9 3_765
C1 C2 H2 119.9 .
C2 C3 C1 121.10(11) 3_765
C2 C3 H3 119.4 3_765
C1 C3 H3 119.4 .
O2 C4 O1 123.84(11) .
O2 C4 C1 117.13(11) .
O1 C4 C1 119.03(11) .
N1 C5 C11 108.14(10) .
N1 C5 C6 109.86(11) .
C11 C5 C6 115.80(11) .
N1 C5 H5 107.6 .
C11 C5 H5 107.6 .
C6 C5 H5 107.6 .
C7 C6 C5 116.41(12) .
C7 C6 H6A 108.2 .
C5 C6 H6A 108.2 .
C7 C6 H6B 108.2 .
C5 C6 H6B 108.2 .
H6A C6 H6B 107.3 .
C6 C7 C8 112.86(14) .
C6 C7 H7A 109 .
C8 C7 H7A 109 .
C6 C7 H7B 109 .
C8 C7 H7B 109 .
H7A C7 H7B 107.8 .
C9 C8 C7 116.00(13) .
C9 C8 H8A 108.3 .
C7 C8 H8A 108.3 .
C9 C8 H8B 108.3 .
C7 C8 H8B 108.3 .
H8A C8 H8B 107.4 .
C8 C9 C10 115.61(14) .
C8 C9 H9A 108.4 .
C10 C9 H9A 108.4 .
C8 C9 H9B 108.4 .
C10 C9 H9B 108.4 .
H9A C9 H9B 107.4 .
C9 C10 C11 113.45(13) .
C9 C10 H10A 108.9 .
C11 C10 H10A 108.9 .
C9 C10 H10B 108.9 .
C11 C10 H10B 108.9 .
H10A C10 H10B 107.7 .
C5 C11 C10 115.28(12) .
C5 C11 H11A 108.5 .
C10 C11 H11A 108.5 .
C5 C11 H11B 108.5 .
C10 C11 H11B 108.5 .
H11A C11 H11B 107.5 .
C5 N1 H1A 111.6(10) .
C5 N1 H1B 106.9(10) .
H1A N1 H1B 109.0(14) .
C5 N1 H1C 112.1(9) .
H1A N1 H1C 105.1(13) .
H1B N1 H1C 112.1(13) .

loop_
_geom_bond_atom_site_label_1
_geom_bond_atom_site_label_2
_geom_bond_distance
_geom_bond_site_symmetry_2
C1 C3 1.3935(16) .
C1 C2 1.3970(17) .
C1 C4 1.5117(16) .
C2 C3 1.3871(16) 3_765
C2 H2 0.95 .
C3 C2 1.3871(16) 3_765
C3 H3 0.95 .
C4 O2 1.2529(16) .
C4 O1 1.2673(15) .
C5 N1 1.5005(17) .
C5 C11 1.5274(19) .
C5 C6 1.5361(18) .
C5 H5 1 .
C6 C7 1.528(2) .
C6 H6A 0.99 .
C6 H6B 0.99 .
C7 C8 1.533(2) .
C7 H7A 0.99 .
C7 H7B 0.99 .
C8 C9 1.522(2) .
C8 H8A 0.99 .
C8 H8B 0.99 .
C9 C10 1.526(2) .
C9 H9A 0.99 .
C9 H9B 0.99 .
C10 C11 1.530(2) .
C10 H10A 0.99 .
C10 H10B 0.99 .
C11 H11A 0.99 .
C11 H11B 0.99 .
N1 H1A 0.944(17) .
N1 H1B 0.955(17) .
N1 H1C 0.976(17) .

loop_
_geom_hbond_atom_site_label_D
_geom_hbond_atom_site_label_H
_geom_hbond_atom_site_label_A
_geom_hbond_distance_DH
_geom_hbond_distance_HA
_geom_hbond_distance_DA
_geom_hbond_angle_DHA
_geom_hbond_site_symmetry_A
N1 H1A O1 0.94(2) 1.86(2) 2.802(2) 173(2) .
N1 H1B O1 0.96(2) 1.86(2) 2.793(1) 166(1) 2_645
N1 H1C O2 0.98(2) 1.72(2) 2.692(1) 177(1) 1_545

loop_
_geom_torsion_atom_site_label_1
_geom_torsion_atom_site_label_2
_geom_torsion_atom_site_label_3
_geom_torsion_atom_site_label_4
_geom_torsion
_geom_torsion_site_symmetry_4
C3 C1 C2 C3 0.5(2) 3_765
C4 C1 C2 C3 -177.90(12) 3_765
C2 C1 C3 C2 -0.5(2) 3_765
C4 C1 C3 C2 177.93(12) 3_765
C3 C1 C4 O2 -5.40(17) .
C2 C1 C4 O2 172.95(12) .
C3 C1 C4 O1 174.81(11) .
C2 C1 C4 O1 -6.83(17) .
N1 C5 C6 C7 86.59(15) .
C11 C5 C6 C7 -36.25(19) .
C5 C6 C7 C8 85.69(17) .
C6 C7 C8 C9 -71.6(2) .
C7 C8 C9 C10 53.7(2) .
C8 C9 C10 C11 -70.52(19) .
N1 C5 C11 C10 -165.34(11) .
C6 C5 C11 C10 -41.59(17) .
C9 C10 C11 C5 87.76(17) .
